data_4003357
loop_
_publ_author_name
'Chen, Mansheng'
'Chen, Shoushun'
'Chen, Wei'
'Lucier, Bryan E. G.'
'Zhang, Yue'
'Zheng, Anmin'
'Huang, Yining'

_publ_section_title
;
 Analyzing Gas Adsorption in an Amide-Functionalized Metal Organic
 Framework: Are the Carbonyl or Amine Groups Responsible?
;
_journal_issue 11
_journal_name_full 'Chemistry of Materials'
_journal_page_first 3613
_journal_paper_doi 10.1021/acs.chemmater.8b00681
_journal_volume 30
_journal_year 2018
_chemical_formula_sum 'C16 H10 Cu N2 O5'
_chemical_formula_weight 373.80
_space_group_IT_number 14
_space_group_name_Hall '-P 2yn'
_space_group_name_H-M_alt 'P 1 21/n 1'
_atom_sites_solution_hydrogens geom
_atom_sites_solution_primary direct
_atom_sites_solution_secondary difmap
_audit_creation_method SHELXL-97
_cell_angle_alpha 90.00
_cell_angle_beta 103.533(6)
_cell_angle_gamma 90.00
_cell_formula_units_Z 4
_cell_length_a 8.4025(11)
_cell_length_b 10.2909(12)
_cell_length_c 17.774(3)
_cell_measurement_temperature 110(2)
_cell_volume 1494.2(4)
_computing_structure_refinement 'SHELXL-97 (Sheldrick, 1997)'
_computing_structure_solution 'SHELXS-97 (Sheldrick, 1990)'
_diffrn_ambient_temperature 110(2)
_diffrn_measured_fraction_theta_full 0.972
_diffrn_measured_fraction_theta_max 0.972
_diffrn_radiation_monochromator graphite
_diffrn_radiation_source 'fine-focus sealed tube'
_diffrn_radiation_type CuK\a
_diffrn_radiation_wavelength 1.54178
_diffrn_reflns_av_R_equivalents 0.0370
_diffrn_reflns_av_sigmaI/netI 0.0197
_diffrn_reflns_limit_h_max 9
_diffrn_reflns_limit_h_min -9
_diffrn_reflns_limit_k_max 12
_diffrn_reflns_limit_k_min -9
_diffrn_reflns_limit_l_max 21
_diffrn_reflns_limit_l_min -21
_diffrn_reflns_number 24339
_diffrn_reflns_theta_full 66.51
_diffrn_reflns_theta_max 66.51
_diffrn_reflns_theta_min 5.00
_exptl_absorpt_coefficient_mu 2.351
_exptl_crystal_density_diffrn 1.662
_exptl_crystal_density_method 'not measured'
_exptl_crystal_F_000 756
_refine_diff_density_max 0.945
_refine_diff_density_min -0.539
_refine_diff_density_rms 0.083
_refine_ls_extinction_method none
_refine_ls_goodness_of_fit_ref 1.073
_refine_ls_hydrogen_treatment mixed
_refine_ls_matrix_type full
_refine_ls_number_parameters 217
_refine_ls_number_reflns 2564
_refine_ls_number_restraints 0
_refine_ls_restrained_S_all 1.073
_refine_ls_R_factor_all 0.0408
_refine_ls_R_factor_gt 0.0369
_refine_ls_shift/su_max 0.002
_refine_ls_shift/su_mean 0.000
_refine_ls_structure_factor_coef Fsqd
_refine_ls_weighting_details 'calc w=1/[\s^2^(Fo^2^)+(0.0438P)^2^+3.7998P] where P=(Fo^2^+2Fc^2^)/3'
_refine_ls_weighting_scheme calc
_refine_ls_wR_factor_gt 0.0975
_refine_ls_wR_factor_ref 0.0997
_reflns_number_gt 2360
_reflns_number_total 2564
_reflns_threshold_expression >2sigma(I)
_cod_data_source_file cm8b00681_si_005.cif
_cod_data_source_block n18012_0m
_cod_original_cell_volume 1494.2(3)
_cod_database_code 4003357

loop_
_symmetry_equiv_pos_as_xyz
'x, y, z'
'-x+1/2, y+1/2, -z+1/2'
'-x, -y, -z'
'x-1/2, -y-1/2, z-1/2'

loop_
_atom_site_label
_atom_site_type_symbol
_atom_site_fract_x
_atom_site_fract_y
_atom_site_fract_z
_atom_site_U_iso_or_equiv
_atom_site_adp_type
_atom_site_occupancy
_atom_site_symmetry_multiplicity
_atom_site_calc_flag
_atom_site_refinement_flags
O2 O 0.8812(2) 0.7062(2) 0.68707(11) 0.0176(5) Uani 1 1 d .
C13 C 0.4344(4) 0.1423(3) 1.10550(16) 0.0181(6) Uani 1 1 d .
H13 H 0.4344 0.1203 1.1563 0.022 Uiso 1 1 calc R
C14 C 0.5363(4) 0.2390(3) 1.09267(16) 0.0182(6) Uani 1 1 d .
H14 H 0.6045 0.2812 1.1342 0.022 Uiso 1 1 calc R
O1 O 0.7181(2) 0.53245(19) 0.67538(11) 0.0152(4) Uani 1 1 d .
C1 C 0.8106(3) 0.6202(3) 0.71532(16) 0.0132(6) Uani 1 1 d .
C10 C 0.5377(3) 0.2743(3) 1.01691(15) 0.0141(6) Uani 1 1 d .
Cu1 Cu 1.17631(5) 0.94665(4) 1.06664(2) 0.01219(15) Uani 1 1 d .
O4 O 1.0337(2) 0.78861(19) 1.05473(10) 0.0148(4) Uani 1 1 d .
O3 O 1.0785(2) 0.8963(2) 0.95642(11) 0.0160(4) Uani 1 1 d .
C4 C 0.9260(3) 0.6970(3) 0.92904(15) 0.0121(6) Uani 1 1 d .
N2 N 0.3336(3) 0.0775(2) 1.04717(13) 0.0133(5) Uani 1 1 d .
N1 N 0.6769(3) 0.4004(2) 0.93632(13) 0.0134(5) Uani 1 1 d .
H1 H 0.6449 0.3383 0.9039 0.016 Uiso 1 1 calc R
C3 C 0.9157(3) 0.7058(3) 0.84976(16) 0.0133(6) Uani 1 1 d .
H3 H 0.9664 0.7736 0.8298 0.016 Uiso 1 1 calc R
C5 C 0.8497(3) 0.5973(3) 0.96050(16) 0.0127(6) Uani 1 1 d .
H5 H 0.8579 0.5932 1.0135 0.015 Uiso 1 1 calc R
C2 C 0.8282(3) 0.6116(3) 0.80111(15) 0.0127(6) Uani 1 1 d .
C8 C 1.0160(3) 0.7968(3) 0.98240(15) 0.0124(6) Uani 1 1 d .
C7 C 0.7522(3) 0.5109(3) 0.83205(16) 0.0132(6) Uani 1 1 d .
H7 H 0.6949 0.4475 0.7993 0.016 Uiso 1 1 calc R
O5 O 0.6872(3) 0.4650(2) 1.05993(11) 0.0222(5) Uani 1 1 d .
C6 C 0.7607(3) 0.5037(3) 0.91093(15) 0.0117(6) Uani 1 1 d .
C12 C 0.3363(4) 0.1097(3) 0.97428(16) 0.0154(6) Uani 1 1 d .
H12 H 0.2686 0.0647 0.9338 0.018 Uiso 1 1 calc R
C11 C 0.4352(4) 0.2067(3) 0.95694(16) 0.0157(6) Uani 1 1 d .
H11 H 0.4333 0.2266 0.9057 0.019 Uiso 1 1 calc R
C9 C 0.6414(3) 0.3886(3) 1.00658(16) 0.0142(6) Uani 1 1 d .
C15 C 0.2648(7) 0.5068(10) 0.7595(4) 0.115(3) Uani 1 1 d .
H15 H 0.1927 0.4905 0.7909 0.138 Uiso 1 1 calc R
C16 C 0.3573(7) 0.5278(10) 0.7192(3) 0.126(4) Uani 1 1 d .
H16 H 0.4294 0.5441 0.6878 0.151 Uiso 1 1 calc R

loop_
_atom_site_aniso_label
_atom_site_aniso_U_11
_atom_site_aniso_U_22
_atom_site_aniso_U_33
_atom_site_aniso_U_23
_atom_site_aniso_U_13
_atom_site_aniso_U_12
O2 0.0250(11) 0.0173(11) 0.0116(9) 0.0028(8) 0.0068(8) -0.0010(9)
C13 0.0227(15) 0.0208(17) 0.0108(13) 0.0020(12) 0.0037(11) -0.0031(13)
C14 0.0216(15) 0.0206(17) 0.0119(13) -0.0004(12) 0.0027(11) -0.0059(13)
O1 0.0232(11) 0.0144(11) 0.0076(9) -0.0013(8) 0.0030(8) -0.0003(8)
C1 0.0165(14) 0.0119(15) 0.0116(13) 0.0004(11) 0.0039(11) 0.0056(12)
C10 0.0168(14) 0.0148(15) 0.0122(13) -0.0005(11) 0.0063(11) 0.0012(12)
Cu1 0.0184(2) 0.0117(2) 0.0064(2) 0.00014(16) 0.00273(16) -0.00302(16)
O4 0.0211(10) 0.0153(11) 0.0079(9) 0.0001(8) 0.0030(8) -0.0031(8)
O3 0.0234(11) 0.0149(11) 0.0098(9) -0.0014(8) 0.0042(8) -0.0080(8)
C4 0.0146(13) 0.0111(14) 0.0111(13) -0.0004(11) 0.0037(10) 0.0009(11)
N2 0.0168(12) 0.0127(12) 0.0105(11) -0.0014(9) 0.0036(9) 0.0005(10)
N1 0.0191(12) 0.0106(12) 0.0115(11) -0.0025(9) 0.0059(9) -0.0036(10)
C3 0.0153(13) 0.0124(14) 0.0128(13) 0.0015(11) 0.0044(11) 0.0001(11)
C5 0.0169(14) 0.0143(15) 0.0078(12) 0.0002(11) 0.0045(10) 0.0021(12)
C2 0.0161(14) 0.0127(15) 0.0098(13) 0.0000(11) 0.0042(11) 0.0022(11)
C8 0.0136(13) 0.0122(15) 0.0114(13) 0.0002(11) 0.0032(10) 0.0015(11)
C7 0.0166(14) 0.0107(14) 0.0124(13) -0.0028(11) 0.0037(11) -0.0001(11)
O5 0.0338(13) 0.0214(12) 0.0132(10) -0.0049(9) 0.0092(9) -0.0113(10)
C6 0.0149(13) 0.0099(14) 0.0108(13) 0.0005(11) 0.0042(10) -0.0001(11)
C12 0.0193(14) 0.0161(15) 0.0111(14) -0.0024(12) 0.0044(11) -0.0013(12)
C11 0.0208(15) 0.0160(15) 0.0121(13) 0.0012(12) 0.0072(11) -0.0016(12)
C9 0.0174(14) 0.0135(15) 0.0121(14) 0.0006(12) 0.0046(11) 0.0005(12)
C15 0.056(3) 0.224(9) 0.064(4) -0.084(5) 0.014(3) -0.017(5)
C16 0.046(3) 0.296(12) 0.030(3) -0.036(4) -0.002(2) 0.043(5)

loop_
_atom_type_symbol
_atom_type_description
_atom_type_scat_dispersion_real
_atom_type_scat_dispersion_imag
_atom_type_scat_source
C C 0.0181 0.0091 'International Tables Vol C Tables 4.2.6.8 and 6.1.1.4'
H H 0.0000 0.0000 'International Tables Vol C Tables 4.2.6.8 and 6.1.1.4'
N N 0.0311 0.0180 'International Tables Vol C Tables 4.2.6.8 and 6.1.1.4'
O O 0.0492 0.0322 'International Tables Vol C Tables 4.2.6.8 and 6.1.1.4'
Cu Cu -1.9646 0.5888 'International Tables Vol C Tables 4.2.6.8 and 6.1.1.4'

loop_
_geom_angle_atom_site_label_1
_geom_angle_atom_site_label_2
_geom_angle_atom_site_label_3
_geom_angle
_geom_angle_site_symmetry_1
_geom_angle_site_symmetry_3
N2 C13 C14 122.4(3) . .
N2 C13 H13 118.8 . .
C14 C13 H13 118.8 . .
C13 C14 C10 119.8(3) . .
C13 C14 H14 120.1 . .
C10 C14 H14 120.1 . .
C1 O1 Cu1 115.22(18) . 4_575
O2 C1 O1 124.2(2) . .
O2 C1 C2 120.8(3) . .
O1 C1 C2 115.0(2) . .
C11 C10 C14 117.7(3) . .
C11 C10 C9 124.9(2) . .
C14 C10 C9 117.3(3) . .
O1 Cu1 N2 97.45(9) 4_676 1_665
O1 Cu1 O4 99.42(8) 4_676 .
N2 Cu1 O4 160.87(9) 1_665 .
O1 Cu1 O3 163.97(9) 4_676 .
N2 Cu1 O3 98.22(9) 1_665 .
O4 Cu1 O3 65.72(8) . .
C8 O4 Cu1 88.75(17) . .
C8 O3 Cu1 87.90(15) . .
C5 C4 C3 121.8(3) . .
C5 C4 C8 117.9(2) . .
C3 C4 C8 120.3(3) . .
C12 N2 C13 118.0(3) . .
C12 N2 Cu1 120.1(2) . 1_445
C13 N2 Cu1 121.84(19) . 1_445
C9 N1 C6 126.7(2) . .
C9 N1 H1 116.6 . .
C6 N1 H1 116.6 . .
C2 C3 C4 118.8(3) . .
C2 C3 H3 120.6 . .
C4 C3 H3 120.6 . .
C4 C5 C6 118.8(3) . .
C4 C5 H5 120.6 . .
C6 C5 H5 120.6 . .
C3 C2 C7 119.8(3) . .
C3 C2 C1 120.3(3) . .
C7 C2 C1 119.9(3) . .
O4 C8 O3 117.3(3) . .
O4 C8 C4 121.8(2) . .
O3 C8 C4 120.9(2) . .
C6 C7 C2 121.1(3) . .
C6 C7 H7 119.4 . .
C2 C7 H7 119.4 . .
C7 C6 C5 119.5(3) . .
C7 C6 N1 116.9(2) . .
C5 C6 N1 123.6(2) . .
N2 C12 C11 122.8(3) . .
N2 C12 H12 118.6 . .
C11 C12 H12 118.6 . .
C12 C11 C10 119.3(3) . .
C12 C11 H11 120.4 . .
C10 C11 H11 120.4 . .
O5 C9 N1 124.0(3) . .
O5 C9 C10 119.7(2) . .
N1 C9 C10 116.2(2) . .
C16 C15 H15 180.0 . .
C15 C16 H16 180.0 . .

loop_
_geom_bond_atom_site_label_1
_geom_bond_atom_site_label_2
_geom_bond_distance
_geom_bond_site_symmetry_2
O2 C1 1.236(4) .
C13 N2 1.352(4) .
C13 C14 1.366(4) .
C13 H13 0.9300 .
C14 C10 1.398(4) .
C14 H14 0.9300 .
O1 C1 1.290(4) .
O1 Cu1 1.8940(19) 4_575
C1 C2 1.500(4) .
C10 C11 1.390(4) .
C10 C9 1.500(4) .
Cu1 O1 1.8940(19) 4_676
Cu1 N2 1.973(2) 1_665
Cu1 O4 2.002(2) .
Cu1 O3 2.0070(19) .
O4 C8 1.262(3) .
O3 C8 1.285(3) .
C4 C5 1.394(4) .
C4 C3 1.394(4) .
C4 C8 1.481(4) .
N2 C12 1.343(4) .
N2 Cu1 1.973(2) 1_445
N1 C9 1.356(4) .
N1 C6 1.407(4) .
N1 H1 0.8600 .
C3 C2 1.389(4) .
C3 H3 0.9300 .
C5 C6 1.399(4) .
C5 H5 0.9300 .
C2 C7 1.396(4) .
C7 C6 1.389(4) .
C7 H7 0.9300 .
O5 C9 1.223(4) .
C12 C11 1.379(4) .
C12 H12 0.9300 .
C11 H11 0.9300 .
C15 C16 1.193(9) .
C15 H15 0.9300 .
C16 H16 0.9300 .

loop_
_geom_torsion_atom_site_label_1
_geom_torsion_atom_site_label_2
_geom_torsion_atom_site_label_3
_geom_torsion_atom_site_label_4
_geom_torsion
_geom_torsion_site_symmetry_1
_geom_torsion_site_symmetry_4
N2 C13 C14 C10 0.4(5) . .
Cu1 O1 C1 O2 -6.4(3) 4_575 .
Cu1 O1 C1 C2 173.58(17) 4_575 .
C13 C14 C10 C11 -1.0(4) . .
C13 C14 C10 C9 174.9(3) . .
O1 Cu1 O4 C8 177.08(16) 4_676 .
N2 Cu1 O4 C8 -31.4(3) 1_665 .
O3 Cu1 O4 C8 3.37(15) . .
O1 Cu1 O3 C8 -26.4(4) 4_676 .
N2 Cu1 O3 C8 165.81(16) 1_665 .
O4 Cu1 O3 C8 -3.31(15) . .
C14 C13 N2 C12 0.6(4) . .
C14 C13 N2 Cu1 -175.7(2) . 1_445
C5 C4 C3 C2 -0.7(4) . .
C8 C4 C3 C2 -179.1(3) . .
C3 C4 C5 C6 0.1(4) . .
C8 C4 C5 C6 178.5(2) . .
C4 C3 C2 C7 0.3(4) . .
C4 C3 C2 C1 178.2(2) . .
O2 C1 C2 C3 4.4(4) . .
O1 C1 C2 C3 -175.6(2) . .
O2 C1 C2 C7 -177.7(3) . .
O1 C1 C2 C7 2.3(4) . .
Cu1 O4 C8 O3 -5.4(2) . .
Cu1 O4 C8 C4 175.1(2) . .
Cu1 O3 C8 O4 5.4(2) . .
Cu1 O3 C8 C4 -175.1(2) . .
C5 C4 C8 O4 4.7(4) . .
C3 C4 C8 O4 -176.8(3) . .
C5 C4 C8 O3 -174.8(3) . .
C3 C4 C8 O3 3.7(4) . .
C3 C2 C7 C6 0.7(4) . .
C1 C2 C7 C6 -177.2(3) . .
C2 C7 C6 C5 -1.3(4) . .
C2 C7 C6 N1 178.5(2) . .
C4 C5 C6 C7 0.9(4) . .
C4 C5 C6 N1 -178.9(3) . .
C9 N1 C6 C7 -166.0(3) . .
C9 N1 C6 C5 13.8(4) . .
C13 N2 C12 C11 -1.0(4) . .
Cu1 N2 C12 C11 175.4(2) 1_445 .
N2 C12 C11 C10 0.4(4) . .
C14 C10 C11 C12 0.6(4) . .
C9 C10 C11 C12 -174.9(3) . .
C6 N1 C9 O5 -4.5(5) . .
C6 N1 C9 C10 174.8(2) . .
C11 C10 C9 O5 157.7(3) . .
C14 C10 C9 O5 -17.8(4) . .
C11 C10 C9 N1 -21.6(4) . .
C14 C10 C9 N1 162.8(3) . .
